data_7232563
loop_
_publ_author_name
'Huang, Yuan'
'Yang, Jie'
'Li, Zi-jian'
'Qian, Kun'
'Sao, Feng'

_publ_section_title
;
 High-temperature ferroelastic phase transition in a perovskite-like
 complex: [Et4N]2[PbBr3]2
;
_journal_issue 18
_journal_name_full 'RSC Advances'
_journal_page_first 10364
_journal_paper_doi 10.1039/C9RA00804G
_journal_volume 9
_journal_year 2019
_chemical_formula_sum 'C16 H40 Br6 N2 Pb2'
_chemical_formula_weight 1154.34
_chemical_name_systematic
; 
 ? 
;
_space_group_IT_number 14
_symmetry_cell_setting monoclinic
_symmetry_space_group_name_Hall '-P 2ybc'
_symmetry_space_group_name_H-M 'P 1 21/c 1'
_atom_sites_solution_hydrogens geom
_atom_sites_solution_primary direct
_atom_sites_solution_secondary difmap
_audit_creation_method SHELXL-97
_audit_update_record
;
2018-09-11 deposited with the CCDC.    2019-03-26 downloaded from the CCDC.
;
_cell_angle_alpha 90.00
_cell_angle_beta 100.712(3)
_cell_angle_gamma 90.00
_cell_formula_units_Z 4
_cell_length_a 10.892(3)
_cell_length_b 35.883(10)
_cell_length_c 7.838(2)
_cell_measurement_reflns_used 4543
_cell_measurement_temperature 296(2)
_cell_measurement_theta_max 26.54
_cell_measurement_theta_min 2.27
_cell_volume 3010.0(14)
_computing_cell_refinement 'Bruker SMART'
_computing_data_collection 'Bruker SMART'
_computing_data_reduction 'Bruker SMART'
_computing_molecular_graphics 'Bruker SHELXTL'
_computing_publication_material 'Bruker SHELXTL'
_computing_structure_refinement 'Bruker SHELXTL'
_computing_structure_solution 'Bruker SHELXTL'
_diffrn_ambient_temperature 296(2)
_diffrn_measured_fraction_theta_full 1.000
_diffrn_measured_fraction_theta_max 1.000
_diffrn_measurement_device_type 'CCD area detector'
_diffrn_measurement_method 'phi and omega scans'
_diffrn_radiation_monochromator graphite
_diffrn_radiation_source 'fine-focus sealed tube'
_diffrn_radiation_type MoK\a
_diffrn_radiation_wavelength 0.71073
_diffrn_reflns_av_R_equivalents 0.0762
_diffrn_reflns_av_sigmaI/netI 0.0735
_diffrn_reflns_limit_h_max 12
_diffrn_reflns_limit_h_min -12
_diffrn_reflns_limit_k_max 42
_diffrn_reflns_limit_k_min -42
_diffrn_reflns_limit_l_max 9
_diffrn_reflns_limit_l_min -9
_diffrn_reflns_number 20649
_diffrn_reflns_theta_full 25.00
_diffrn_reflns_theta_max 25.00
_diffrn_reflns_theta_min 1.13
_exptl_absorpt_coefficient_mu 19.142
_exptl_absorpt_correction_T_max 0.7456
_exptl_absorpt_correction_T_min 0.1873
_exptl_absorpt_correction_type multi-scan
_exptl_crystal_colour colourless
_exptl_crystal_density_diffrn 2.547
_exptl_crystal_density_method 'not measured'
_exptl_crystal_description strip
_exptl_crystal_F_000 2096
_exptl_crystal_size_max 0.12
_exptl_crystal_size_mid 0.08
_exptl_crystal_size_min 0.05
_refine_diff_density_max 2.889
_refine_diff_density_min -6.167
_refine_diff_density_rms 0.471
_refine_ls_extinction_method none
_refine_ls_goodness_of_fit_ref 1.109
_refine_ls_hydrogen_treatment mixed
_refine_ls_matrix_type full
_refine_ls_number_parameters 246
_refine_ls_number_reflns 5305
_refine_ls_number_restraints 0
_refine_ls_restrained_S_all 1.109
_refine_ls_R_factor_all 0.1002
_refine_ls_R_factor_gt 0.0640
_refine_ls_shift/su_max 0.002
_refine_ls_shift/su_mean 0.000
_refine_ls_structure_factor_coef Fsqd
_refine_ls_weighting_details 'calc w=1/[\s^2^(Fo^2^)+(0.0690P)^2^+29.1059P] where P=(Fo^2^+2Fc^2^)/3'
_refine_ls_weighting_scheme calc
_refine_ls_wR_factor_gt 0.1499
_refine_ls_wR_factor_ref 0.1612
_reflns_number_gt 3680
_reflns_number_total 5305
_reflns_threshold_expression >2sigma(I)
_cod_data_source_file c9ra00804g2.cif
_cod_data_source_block hy-pb
_cod_depositor_comments
;
The following automatic conversions were performed:

'_symmetry_cell_setting' value 'Monoclinic' changed to 'monoclinic'
according to
/home/data/users/saulius/crontab/automatic-downloads/rss-feeds/RSC/lib/dictionaries/cif_core.dic
dictionary named 'cif_core.dic' version 2.4.2 from 2011-04-26.

'_exptl_absorpt_correction_type' value 'Multi-scan' changed to
'multi-scan' according to
/home/data/users/saulius/crontab/automatic-downloads/rss-feeds/RSC/lib/dictionaries/cif_core.dic
dictionary named 'cif_core.dic' version 2.4.2 from 2011-04-26.

Automatic conversion script
Id: cif_fix_values 4973 2017-02-22 13:04:09Z antanas 
;
_cod_original_cell_volume 3010.1(14)
_cod_original_sg_symbol_H-M 'P2(1)/c  '
_cod_database_code 7232563

loop_
_symmetry_equiv_pos_as_xyz
'x, y, z'
'-x, y+1/2, -z+1/2'
'-x, -y, -z'
'x, -y-1/2, z-1/2'

loop_
_atom_site_label
_atom_site_type_symbol
_atom_site_fract_x
_atom_site_fract_y
_atom_site_fract_z
_atom_site_U_iso_or_equiv
_atom_site_adp_type
_atom_site_occupancy
_atom_site_symmetry_multiplicity
_atom_site_calc_flag
_atom_site_refinement_flags
Pb1 Pb 0.49287(2) 0.250001(6) 0.91039(3) 0.02545(6) Uani 1 1 d .
Br2 Br 0.49419(6) 0.185273(16) 1.14244(8) 0.03362(18) Uani 1 1 d .
Br1 Br 0.30887(7) 0.21764(2) 0.61986(10) 0.0465(2) Uani 1 1 d .
Br3 Br 0.68044(7) 0.21711(2) 0.71512(10) 0.0564(2) Uani 1 1 d .
Pb2 Pb 0.0000 0.0000 0.5000 0.02753(9) Uani 1 2 d S
Pb3 Pb 0.0000 0.0000 0.0000 0.02692(9) Uani 1 2 d S
Br5 Br -0.20654(6) 0.022121(18) 0.19546(10) 0.0402(2) Uani 1 1 d .
Br6 Br 0.15395(6) 0.047056(19) 0.29009(9) 0.0409(2) Uani 1 1 d .
Br4 Br -0.04717(7) 0.061778(18) 0.73672(9) 0.0423(2) Uani 1 1 d .
N1 N 0.4328(4) 0.08386(12) 0.7881(6) 0.0240(14) Uani 1 1 d .
C5 C 0.4992(6) 0.08368(18) 0.9726(8) 0.037(2) Uani 1 1 d .
H5A H 0.4878 0.1078 1.0237 0.044 Uiso 1 1 calc R
H5B H 0.5879 0.0804 0.9749 0.044 Uiso 1 1 calc R
C7 C 0.2920(6) 0.08662(17) 0.7726(9) 0.037(2) Uani 1 1 d .
H7A H 0.2616 0.0639 0.8176 0.044 Uiso 1 1 calc R
H7B H 0.2540 0.0885 0.6508 0.044 Uiso 1 1 calc R
C3 C 0.4554(5) 0.04770(15) 0.6947(8) 0.0285(17) Uani 1 1 d .
H3A H 0.4229 0.0271 0.7533 0.034 Uiso 1 1 calc R
H3B H 0.4073 0.0488 0.5775 0.034 Uiso 1 1 calc R
C1 C 0.4817(6) 0.11779(16) 0.7003(8) 0.037(2) Uani 1 1 d .
H1A H 0.4626 0.1402 0.7597 0.045 Uiso 1 1 calc R
H1B H 0.5719 0.1159 0.7156 0.045 Uiso 1 1 calc R
C8 C 0.2509(6) 0.1199(2) 0.8695(11) 0.061(3) Uani 1 1 d .
H8A H 0.2949 0.1197 0.9876 0.092 Uiso 1 1 calc R
H8B H 0.1626 0.1184 0.8677 0.092 Uiso 1 1 calc R
H8C H 0.2691 0.1426 0.8142 0.092 Uiso 1 1 calc R
C4 C 0.5874(7) 0.0391(2) 0.6837(11) 0.055(3) Uani 1 1 d .
H4A H 0.6202 0.0587 0.6215 0.082 Uiso 1 1 calc R
H4B H 0.5908 0.0159 0.6239 0.082 Uiso 1 1 calc R
H4C H 0.6363 0.0373 0.7987 0.082 Uiso 1 1 calc R
C6 C 0.4558(7) 0.0537(2) 1.0829(10) 0.063(3) Uani 1 1 d .
H6A H 0.3722 0.0590 1.0981 0.094 Uiso 1 1 calc R
H6B H 0.5103 0.0529 1.1942 0.094 Uiso 1 1 calc R
H6C H 0.4574 0.0300 1.0264 0.094 Uiso 1 1 calc R
C2 C 0.4290(8) 0.1221(2) 0.5077(9) 0.058(3) Uani 1 1 d .
H2A H 0.4373 0.0990 0.4494 0.088 Uiso 1 1 calc R
H2B H 0.4742 0.1413 0.4601 0.088 Uiso 1 1 calc R
H2C H 0.3423 0.1288 0.4921 0.088 Uiso 1 1 calc R
N2 N 0.9284(4) 0.16209(13) 1.2864(6) 0.0283(15) Uani 1 1 d .
C9 C 0.8445(7) 0.1658(2) 1.1156(9) 0.050(2) Uani 1 1 d .
H9A H 0.8628 0.1893 1.0642 0.060 Uiso 1 1 calc R
H9B H 0.7591 0.1671 1.1346 0.060 Uiso 1 1 calc R
C15 C 0.8966(6) 0.1276(2) 1.3767(10) 0.057(2) Uani 1 1 d .
H15A H 0.9118 0.1062 1.3080 0.068 Uiso 1 1 calc R
H15B H 0.9534 0.1259 1.4875 0.068 Uiso 1 1 calc R
C16 C 0.7668(6) 0.1251(2) 1.4089(11) 0.064(3) Uani 1 1 d .
H16A H 0.7442 0.1483 1.4562 0.095 Uiso 1 1 calc R
H16B H 0.7615 0.1054 1.4898 0.095 Uiso 1 1 calc R
H16C H 0.7107 0.1201 1.3016 0.095 Uiso 1 1 calc R
C11 C 1.0619(6) 0.1603(2) 1.2613(11) 0.054(3) Uani 1 1 d .
H11A H 1.1140 0.1584 1.3757 0.064 Uiso 1 1 calc R
H11B H 1.0716 0.1371 1.2013 0.064 Uiso 1 1 calc R
C12 C 1.1132(7) 0.1893(2) 1.1709(10) 0.062(3) Uani 1 1 d .
H12A H 1.0748 0.1887 1.0504 0.093 Uiso 1 1 calc R
H12B H 1.2017 0.1856 1.1820 0.093 Uiso 1 1 calc R
H12C H 1.0977 0.2130 1.2196 0.093 Uiso 1 1 calc R
C13 C 0.9043(7) 0.1952(2) 1.3900(11) 0.079(3) Uani 1 1 d .
H13A H 0.8154 0.1966 1.3906 0.095 Uiso 1 1 calc R
H13B H 0.9273 0.2175 1.3332 0.095 Uiso 1 1 calc R
C10 C 0.8524(9) 0.1354(3) 0.9882(12) 0.105(4) Uani 1 1 d .
H10A H 0.9385 0.1298 0.9880 0.158 Uiso 1 1 calc R
H10B H 0.8126 0.1434 0.8743 0.158 Uiso 1 1 calc R
H10C H 0.8111 0.1136 1.0202 0.158 Uiso 1 1 calc R
C14 C 0.9753(9) 0.1950(4) 1.5787(12) 0.132(5) Uani 1 1 d .
H14A H 0.9629 0.1715 1.6314 0.198 Uiso 1 1 calc R
H14B H 0.9446 0.2147 1.6421 0.198 Uiso 1 1 calc R
H14C H 1.0629 0.1986 1.5803 0.198 Uiso 1 1 calc R

loop_
_atom_site_aniso_label
_atom_site_aniso_U_11
_atom_site_aniso_U_22
_atom_site_aniso_U_33
_atom_site_aniso_U_23
_atom_site_aniso_U_13
_atom_site_aniso_U_12
Pb1 0.02743(12) 0.02493(11) 0.02416(10) 0.00079(9) 0.00526(9) -0.00036(10)
Br2 0.0461(4) 0.0198(3) 0.0360(3) 0.0008(3) 0.0105(3) 0.0024(3)
Br1 0.0330(4) 0.0475(4) 0.0569(4) -0.0014(3) 0.0029(4) -0.0167(3)
Br3 0.0383(4) 0.0770(5) 0.0547(4) 0.0081(4) 0.0103(4) 0.0288(4)
Pb2 0.02314(17) 0.03129(17) 0.02757(16) 0.00123(14) 0.00317(14) -0.00146(15)
Pb3 0.02453(17) 0.02912(17) 0.02697(16) 0.00448(13) 0.00441(14) -0.00263(14)
Br5 0.0191(3) 0.0387(3) 0.0603(4) 0.0046(3) 0.0007(3) -0.0002(3)
Br6 0.0302(3) 0.0437(4) 0.0489(4) -0.0081(3) 0.0077(3) -0.0145(3)
Br4 0.0483(4) 0.0273(3) 0.0514(4) 0.0081(3) 0.0093(3) 0.0062(3)
N1 0.020(3) 0.025(2) 0.026(2) -0.003(2) 0.001(2) 0.000(2)
C5 0.037(4) 0.037(4) 0.036(3) -0.002(3) 0.005(3) -0.001(3)
C7 0.024(3) 0.035(3) 0.052(4) -0.004(3) 0.008(3) -0.004(3)
C3 0.027(3) 0.020(3) 0.041(3) -0.010(3) 0.013(3) 0.000(3)
C1 0.055(4) 0.021(3) 0.041(3) 0.004(3) 0.020(3) -0.017(3)
C8 0.021(4) 0.070(5) 0.094(6) -0.018(5) 0.014(4) 0.008(4)
C4 0.037(4) 0.046(4) 0.081(5) -0.003(4) 0.011(4) -0.005(4)
C6 0.056(5) 0.083(5) 0.053(4) 0.030(4) 0.021(4) 0.022(4)
C2 0.077(5) 0.055(5) 0.048(4) 0.017(4) 0.025(4) -0.001(4)
N2 0.021(3) 0.027(3) 0.035(3) -0.004(2) 0.001(2) 0.010(2)
C9 0.038(4) 0.069(5) 0.043(4) 0.025(4) 0.009(3) 0.012(4)
C15 0.030(4) 0.065(4) 0.078(5) 0.037(4) 0.016(4) 0.019(4)
C16 0.027(4) 0.081(5) 0.084(5) 0.046(4) 0.012(4) 0.008(4)
C11 0.018(3) 0.065(5) 0.083(5) 0.000(4) 0.020(3) 0.002(4)
C12 0.034(4) 0.094(6) 0.061(5) -0.016(5) 0.017(4) -0.008(4)
C13 0.059(4) 0.079(5) 0.116(5) -0.062(4) 0.060(4) -0.022(4)
C10 0.074(6) 0.185(11) 0.063(5) -0.035(7) 0.026(5) -0.019(7)
C14 0.067(6) 0.236(11) 0.102(6) -0.102(7) 0.043(5) -0.048(7)

loop_
_atom_type_symbol
_atom_type_description
_atom_type_scat_dispersion_real
_atom_type_scat_dispersion_imag
_atom_type_scat_source
C C 0.0033 0.0016 'International Tables Vol C Tables 4.2.6.8 and 6.1.1.4'
H H 0.0000 0.0000 'International Tables Vol C Tables 4.2.6.8 and 6.1.1.4'
N N 0.0061 0.0033 'International Tables Vol C Tables 4.2.6.8 and 6.1.1.4'
Br Br -0.2901 2.4595 'International Tables Vol C Tables 4.2.6.8 and 6.1.1.4'
Pb Pb -3.3944 10.1111 'International Tables Vol C Tables 4.2.6.8 and 6.1.1.4'

loop_
_geom_angle_atom_site_label_1
_geom_angle_atom_site_label_2
_geom_angle_atom_site_label_3
_geom_angle
_geom_angle_site_symmetry_1
_geom_angle_site_symmetry_3
Br2 Pb1 Br1 95.17(3) . .
Br2 Pb1 Br3 94.52(3) . .
Br1 Pb1 Br3 83.23(3) . .
Br2 Pb1 Br1 84.04(3) . 4_566
Br1 Pb1 Br1 98.29(3) . 4_566
Br3 Pb1 Br1 177.98(2) . 4_566
Br2 Pb1 Br3 84.08(3) . 4_566
Br1 Pb1 Br3 179.02(2) . 4_566
Br3 Pb1 Br3 97.45(3) . 4_566
Br1 Pb1 Br3 81.01(3) 4_566 4_566
Br2 Pb1 Br2 175.83(2) . 4_565
Br1 Pb1 Br2 82.10(2) . 4_565
Br3 Pb1 Br2 82.05(3) . 4_565
Br1 Pb1 Br2 99.45(2) 4_566 4_565
Br3 Pb1 Br2 98.69(3) 4_566 4_565
Pb1 Br2 Pb1 80.18(3) . 4_566
Pb1 Br1 Pb1 81.19(3) . 4_565
Pb1 Br3 Pb1 80.15(3) . 4_565
Br4 Pb2 Br4 180.0 . 3_556
Br4 Pb2 Br5 96.04(2) . .
Br4 Pb2 Br5 83.96(2) 3_556 .
Br4 Pb2 Br5 83.96(2) . 3_556
Br4 Pb2 Br5 96.04(2) 3_556 3_556
Br5 Pb2 Br5 180.0 . 3_556
Br4 Pb2 Br6 84.33(3) . 3_556
Br4 Pb2 Br6 95.67(3) 3_556 3_556
Br5 Pb2 Br6 99.51(3) . 3_556
Br5 Pb2 Br6 80.49(3) 3_556 3_556
Br4 Pb2 Br6 95.67(3) . .
Br4 Pb2 Br6 84.33(3) 3_556 .
Br5 Pb2 Br6 80.49(3) . .
Br5 Pb2 Br6 99.51(3) 3_556 .
Br6 Pb2 Br6 180.0 3_556 .
Br4 Pb3 Br4 180.000(16) 3_556 1_554
Br4 Pb3 Br5 96.02(2) 3_556 3
Br4 Pb3 Br5 83.98(2) 1_554 3
Br4 Pb3 Br5 83.98(2) 3_556 .
Br4 Pb3 Br5 96.02(2) 1_554 .
Br5 Pb3 Br5 180.0 3 .
Br4 Pb3 Br6 95.91(3) 3_556 3
Br4 Pb3 Br6 84.09(3) 1_554 3
Br5 Pb3 Br6 80.63(3) 3 3
Br5 Pb3 Br6 99.37(3) . 3
Br4 Pb3 Br6 84.09(3) 3_556 .
Br4 Pb3 Br6 95.91(3) 1_554 .
Br5 Pb3 Br6 99.37(3) 3 .
Br5 Pb3 Br6 80.63(3) . .
Br6 Pb3 Br6 180.0 3 .
Pb3 Br5 Pb2 79.68(3) . .
Pb2 Br6 Pb3 79.43(2) . .
Pb2 Br4 Pb3 81.52(3) . 1_556
C5 N1 C7 112.2(5) . .
C5 N1 C3 111.5(4) . .
C7 N1 C3 105.5(4) . .
C5 N1 C1 106.9(4) . .
C7 N1 C1 109.9(4) . .
C3 N1 C1 110.8(5) . .
N1 C5 C6 114.3(5) . .
N1 C7 C8 113.4(5) . .
C4 C3 N1 116.5(5) . .
C2 C1 N1 115.2(5) . .
C9 N2 C13 106.2(5) . .
C9 N2 C15 110.2(5) . .
C13 N2 C15 108.7(6) . .
C9 N2 C11 109.6(5) . .
C13 N2 C11 112.2(5) . .
C15 N2 C11 109.9(5) . .
N2 C9 C10 115.9(6) . .
C16 C15 N2 116.2(6) . .
C12 C11 N2 120.7(6) . .
N2 C13 C14 114.3(7) . .

loop_
_geom_bond_atom_site_label_1
_geom_bond_atom_site_label_2
_geom_bond_distance
_geom_bond_site_symmetry_2
Pb1 Br2 2.9485(9) .
Pb1 Br1 2.9756(9) .
Pb1 Br3 3.0119(10) .
Pb1 Br1 3.0470(10) 4_566
Pb1 Br3 3.0753(9) 4_566
Pb1 Br2 3.1331(9) 4_565
Br2 Pb1 3.1332(9) 4_566
Br1 Pb1 3.0469(10) 4_565
Br3 Pb1 3.0753(9) 4_565
Pb2 Br4 2.9959(9) .
Pb2 Br4 2.9959(9) 3_556
Pb2 Br5 3.0647(9) .
Pb2 Br5 3.0648(9) 3_556
Pb2 Br6 3.0652(9) 3_556
Pb2 Br6 3.0652(9) .
Pb3 Br4 3.0072(9) 3_556
Pb3 Br4 3.0072(9) 1_554
Pb3 Br5 3.0527(9) 3
Pb3 Br5 3.0527(9) .
Pb3 Br6 3.0685(8) 3
Pb3 Br6 3.0685(8) .
Br4 Pb3 3.0071(9) 1_556
N1 C5 1.492(7) .
N1 C7 1.518(8) .
N1 C3 1.533(7) .
N1 C1 1.541(8) .
C5 C6 1.511(10) .
C7 C8 1.527(10) .
C3 C4 1.488(9) .
C1 C2 1.520(9) .
N2 C9 1.479(8) .
N2 C13 1.490(9) .
N2 C15 1.497(9) .
N2 C11 1.505(8) .
C9 C10 1.493(13) .
C15 C16 1.484(10) .
C11 C12 1.430(11) .
C13 C14 1.536(12) .
